data_4519418
loop_
_publ_author_name
'Tatlidil, Digdem'
'Raza, Muhammad Asam'
'Dege, Necmi'
'Agar, Aysen Alaman'
'Farwa, Umme'
'Rehman, Shafiq Ur'

_publ_section_title
;
 Therapeutical Potential of Imines; Synthesis, Single Crystal Structure,
 Computational, Molecular Modeling, and ADMET Evaluation
;
_journal_issue 12
_journal_name_full 'ACS Omega'
_journal_page_first 10568
_journal_page_last 10579
_journal_paper_doi 10.1021/acsomega.2c00102
_journal_volume 7
_journal_year 2022
_chemical_formula_moiety 'C16 H17 N O2'
_chemical_formula_sum 'C16 H17 N O2'
_chemical_formula_weight 255.30
_space_group_crystal_system orthorhombic
_space_group_IT_number 19
_space_group_name_Hall 'P 2ac 2ab'
_space_group_name_H-M_alt 'P 21 21 21'
_atom_sites_solution_hydrogens geom
_audit_creation_date 2021-10-14
_audit_creation_method
;
Olex2 1.3
(compiled 2020.11.12 svn.r5f609507 for OlexSys, GUI svn.r6272)
;
_cell_angle_alpha 90
_cell_angle_beta 90
_cell_angle_gamma 90
_cell_formula_units_Z 4
_cell_length_a 5.7310(2)
_cell_length_b 12.9388(8)
_cell_length_c 18.8260(10)
_cell_measurement_reflns_used 10446
_cell_measurement_temperature 296(2)
_cell_measurement_theta_max 32.34
_cell_measurement_theta_min 2.25
_cell_volume 1395.99(12)
_computing_molecular_graphics 'Olex2 1.3 (Dolomanov et al., 2009)'
_computing_publication_material 'Olex2 1.3 (Dolomanov et al., 2009)'
_computing_structure_refinement 'SHELXL-2018/3 (Sheldrick, 2018)'
_computing_structure_solution 'SHELXT 2018/2 (Sheldrick, 2018)'
_diffrn_ambient_temperature 293(2)
_diffrn_detector_area_resol_mean 6.67
_diffrn_detector_type STOE
_diffrn_measured_fraction_theta_full 0.999
_diffrn_measured_fraction_theta_max 0.996
_diffrn_measurement_details
;
 176 frames, detector distance = 75 mm
;
_diffrn_measurement_device '2-circle goniometer'
_diffrn_measurement_device_type 'STOE IPDS 2'
_diffrn_measurement_method 'rotation method'
_diffrn_radiation_type MoK\a
_diffrn_radiation_wavelength 0.71073
_diffrn_reflns_av_R_equivalents 0.0655
_diffrn_reflns_av_unetI/netI 0.0313
_diffrn_reflns_Laue_measured_fraction_full 0.999
_diffrn_reflns_Laue_measured_fraction_max 0.996
_diffrn_reflns_limit_h_max 6
_diffrn_reflns_limit_h_min -7
_diffrn_reflns_limit_k_max 17
_diffrn_reflns_limit_k_min -17
_diffrn_reflns_limit_l_max 24
_diffrn_reflns_limit_l_min -24
_diffrn_reflns_number 24167
_diffrn_reflns_point_group_measured_fraction_full 1.000
_diffrn_reflns_point_group_measured_fraction_max 0.995
_diffrn_reflns_theta_full 25.242
_diffrn_reflns_theta_max 28.067
_diffrn_reflns_theta_min 1.910
_exptl_absorpt_coefficient_mu 0.080
_exptl_absorpt_correction_T_max 0.9937
_exptl_absorpt_correction_T_min 0.9713
_exptl_absorpt_correction_type integration
_exptl_absorpt_process_details '(X-RED32; Stoe & Cie, 2002)'
_exptl_crystal_colour red
_exptl_crystal_colour_primary red
_exptl_crystal_density_diffrn 1.215
_exptl_crystal_description rod
_exptl_crystal_F_000 544
_exptl_crystal_size_max 0.72
_exptl_crystal_size_mid 0.323
_exptl_crystal_size_min 0.09
_refine_diff_density_max 0.083
_refine_diff_density_min -0.119
_refine_diff_density_rms 0.027
_refine_ls_abs_structure_details
;
 Refined as an inversion twin.
;
_refine_ls_abs_structure_Flack -0.8(17)
_refine_ls_extinction_method none
_refine_ls_goodness_of_fit_ref 0.947
_refine_ls_hydrogen_treatment constr
_refine_ls_matrix_type full
_refine_ls_number_parameters 176
_refine_ls_number_reflns 3369
_refine_ls_number_restraints 0
_refine_ls_restrained_S_all 0.947
_refine_ls_R_factor_all 0.0579
_refine_ls_R_factor_gt 0.0369
_refine_ls_shift/su_max 0.000
_refine_ls_shift/su_mean 0.000
_refine_ls_structure_factor_coef Fsqd
_refine_ls_weighting_details 'w=1/[\s^2^(Fo^2^)+(0.0561P)^2^] where P=(Fo^2^+2Fc^2^)/3'
_refine_ls_weighting_scheme calc
_refine_ls_wR_factor_gt 0.0867
_refine_ls_wR_factor_ref 0.0959
_reflns_Friedel_coverage 0.715
_reflns_Friedel_fraction_full 1.000
_reflns_Friedel_fraction_max 0.994
_reflns_number_gt 2330
_reflns_number_total 3369
_reflns_threshold_expression 'I > 2\s(I)'
_cod_data_source_file ao2c00102_si_001.cif
_cod_data_source_block shelx
_cod_database_code 4519418
_shelx_shelxl_version_number 2018/3
_shelx_space_group_comment
;
The symmetry employed for this shelxl refinement is uniquely defined
by the following loop, which should always be used as a source of
symmetry information in preference to the above space-group names.
They are only intended as comments.
;
_olex2_refinement_description
;
1. Twinned data refinement
 Scales: 1.81022
 -0.81022
2.a Secondary CH2 refined with riding coordinates:
 C9(H9A,H9B)
2.b Aromatic/amide H refined with riding coordinates:
 C6(H6), C8(H8), C15(H15), C4(H4), C14(H14), C3(H3), C12(H12), C11(H11)
2.c Idealised Me refined as rotating group:
 C1(H1A,H1B,H1C), C16(H16A,H16B,H16C)
2.d Idealised tetrahedral OH refined as rotating group:
 O1(H1)
;
_olex2_submission_special_instructions 'No special instructions were received'

loop_
_space_group_symop_operation_xyz
'x, y, z'
'-x+1/2, -y, z+1/2'
'-x, y+1/2, -z+1/2'
'x+1/2, -y+1/2, -z'

loop_
_atom_site_label
_atom_site_type_symbol
_atom_site_fract_x
_atom_site_fract_y
_atom_site_fract_z
_atom_site_U_iso_or_equiv
_atom_site_adp_type
_atom_site_occupancy
_atom_site_site_symmetry_order
_atom_site_calc_flag
_atom_site_refinement_flags_posn
_atom_site_refinement_flags_adp
_atom_site_refinement_flags_occupancy
_atom_site_disorder_assembly
_atom_site_disorder_group
O1 O 0.2165(3) 0.29606(11) 0.32094(9) 0.0879(4) Uani 1 1 d . . . . .
H1 H 0.296230 0.347063 0.312044 0.132 Uiso 1 1 calc R U . . .
O2 O 0.0559(3) 0.84042(12) 0.39373(8) 0.0912(5) Uani 1 1 d . . . . .
N1 N 0.5672(3) 0.42158(12) 0.33047(9) 0.0760(5) Uani 1 1 d . . . . .
C7 C 0.5532(3) 0.26114(13) 0.39302(9) 0.0610(4) Uani 1 1 d . . . . .
C5 C 0.5713(4) 0.09837(15) 0.45806(10) 0.0686(5) Uani 1 1 d . . . . .
C6 C 0.6644(3) 0.19355(14) 0.43991(10) 0.0656(5) Uani 1 1 d . . . . .
H6 H 0.806359 0.213197 0.459695 0.079 Uiso 1 1 calc R U . . .
C2 C 0.3352(3) 0.23265(15) 0.36484(10) 0.0660(4) Uani 1 1 d . . . . .
C8 C 0.6622(3) 0.35910(15) 0.37374(11) 0.0692(5) Uani 1 1 d . . . . .
H8 H 0.805397 0.376313 0.393717 0.083 Uiso 1 1 calc R U . . .
C15 C 0.3519(4) 0.64258(16) 0.28632(11) 0.0777(5) Uani 1 1 d . . . . .
H15 H 0.344584 0.612669 0.241457 0.093 Uiso 1 1 calc R U . . .
C4 C 0.3566(4) 0.07193(15) 0.42776(11) 0.0758(5) Uani 1 1 d . . . . .
H4 H 0.290056 0.008337 0.438692 0.091 Uiso 1 1 calc R U . . .
C14 C 0.1946(4) 0.71976(15) 0.30352(11) 0.0752(5) Uani 1 1 d . . . . .
H14 H 0.084296 0.741654 0.270550 0.090 Uiso 1 1 calc R U . . .
C13 C 0.2034(4) 0.76418(14) 0.37073(11) 0.0721(5) Uani 1 1 d . . . . .
C10 C 0.5192(4) 0.60854(15) 0.33358(12) 0.0770(6) Uani 1 1 d . . . . .
C3 C 0.2416(4) 0.13742(16) 0.38230(12) 0.0763(5) Uani 1 1 d . . . . .
H3 H 0.099100 0.117546 0.363027 0.092 Uiso 1 1 calc R U . . .
C12 C 0.3710(5) 0.73056(19) 0.41850(12) 0.0888(7) Uani 1 1 d . . . . .
H12 H 0.378876 0.760134 0.463456 0.107 Uiso 1 1 calc R U . . .
C11 C 0.5252(4) 0.65417(18) 0.40015(13) 0.0869(6) Uani 1 1 d . . . . .
H11 H 0.636018 0.632518 0.433016 0.104 Uiso 1 1 calc R U . . .
C9 C 0.6809(4) 0.52067(16) 0.31454(15) 0.0930(7) Uani 1 1 d . . . . .
H9A H 0.719428 0.523955 0.264423 0.112 Uiso 1 1 calc R U . . .
H9B H 0.824519 0.526530 0.341509 0.112 Uiso 1 1 calc R U . . .
C1 C 0.6955(4) 0.02669(17) 0.50869(13) 0.0891(6) Uani 1 1 d . . . . .
H1A H 0.859971 0.027962 0.499054 0.134 Uiso 1 1 calc R U . . .
H1B H 0.637511 -0.042354 0.502595 0.134 Uiso 1 1 calc R U . . .
H1C H 0.668064 0.048831 0.556634 0.134 Uiso 1 1 calc R U . . .
C16 C -0.1100(5) 0.87959(18) 0.34406(14) 0.0957(7) Uani 1 1 d . . . . .
H16A H -0.029876 0.905846 0.303086 0.144 Uiso 1 1 calc R U . . .
H16B H -0.198205 0.934204 0.365764 0.144 Uiso 1 1 calc R U . . .
H16C H -0.213706 0.825061 0.329915 0.144 Uiso 1 1 calc R U . . .

loop_
_atom_site_aniso_label
_atom_site_aniso_U_11
_atom_site_aniso_U_22
_atom_site_aniso_U_33
_atom_site_aniso_U_23
_atom_site_aniso_U_13
_atom_site_aniso_U_12
O1 0.0754(9) 0.0932(10) 0.0950(10) 0.0031(8) -0.0226(8) 0.0052(8)
O2 0.1137(12) 0.0770(8) 0.0828(9) -0.0144(7) 0.0036(9) 0.0014(9)
N1 0.0767(10) 0.0722(10) 0.0792(10) 0.0052(9) 0.0069(9) 0.0067(9)
C7 0.0544(9) 0.0648(9) 0.0639(10) -0.0090(8) 0.0011(8) 0.0049(8)
C5 0.0715(12) 0.0650(11) 0.0694(11) -0.0053(9) 0.0040(10) 0.0081(9)
C6 0.0572(9) 0.0682(10) 0.0715(10) -0.0105(9) -0.0038(9) 0.0054(9)
C2 0.0568(9) 0.0726(10) 0.0687(10) -0.0105(9) -0.0055(9) 0.0066(9)
C8 0.0595(10) 0.0715(11) 0.0765(11) -0.0049(10) 0.0028(10) 0.0016(10)
C15 0.0920(14) 0.0753(11) 0.0657(11) 0.0004(9) 0.0042(11) -0.0053(12)
C4 0.0734(12) 0.0651(11) 0.0890(13) -0.0089(10) 0.0084(11) -0.0048(10)
C14 0.0881(14) 0.0708(10) 0.0666(11) 0.0013(9) 0.0003(10) -0.0034(11)
C13 0.0883(13) 0.0592(10) 0.0688(10) 0.0002(8) 0.0050(10) -0.0133(10)
C10 0.0823(13) 0.0672(11) 0.0815(13) 0.0150(10) 0.0129(12) -0.0100(11)
C3 0.0607(10) 0.0802(12) 0.0881(13) -0.0174(11) -0.0052(10) -0.0046(10)
C12 0.1127(17) 0.0829(13) 0.0707(12) -0.0020(11) -0.0052(13) -0.0129(14)
C11 0.0928(15) 0.0838(13) 0.0840(14) 0.0133(12) -0.0104(12) -0.0090(13)
C9 0.0845(15) 0.0868(14) 0.1078(17) 0.0222(13) 0.0219(14) 0.0015(13)
C1 0.0960(16) 0.0807(13) 0.0907(14) 0.0083(11) -0.0032(13) 0.0144(12)
C16 0.1068(18) 0.0778(13) 0.1025(17) -0.0021(12) 0.0103(15) 0.0068(13)

loop_
_atom_type_symbol
_atom_type_description
_atom_type_scat_dispersion_real
_atom_type_scat_dispersion_imag
_atom_type_scat_source
C C 0.0033 0.0016 'International Tables Vol C Tables 4.2.6.8 and 6.1.1.4'
H H 0.0000 0.0000 'International Tables Vol C Tables 4.2.6.8 and 6.1.1.4'
N N 0.0061 0.0033 'International Tables Vol C Tables 4.2.6.8 and 6.1.1.4'
O O 0.0106 0.0060 'International Tables Vol C Tables 4.2.6.8 and 6.1.1.4'

loop_
_geom_angle_atom_site_label_1
_geom_angle_atom_site_label_2
_geom_angle_atom_site_label_3
_geom_angle
_geom_angle_site_symmetry_1
_geom_angle_site_symmetry_3
_geom_angle_publ_flag
C2 O1 H1 109.5 . . ?
C13 O2 C16 117.40(17) . . ?
C8 N1 C9 119.75(19) . . ?
C6 C7 C2 118.67(17) . . ?
C6 C7 C8 120.39(16) . . ?
C2 C7 C8 120.94(18) . . ?
C6 C5 C4 117.12(19) . . ?
C6 C5 C1 121.39(19) . . ?
C4 C5 C1 121.5(2) . . ?
C7 C6 H6 118.8 . . ?
C5 C6 C7 122.47(18) . . ?
C5 C6 H6 118.8 . . ?
O1 C2 C7 121.33(18) . . ?
O1 C2 C3 119.45(17) . . ?
C3 C2 C7 119.23(19) . . ?
N1 C8 C7 121.94(18) . . ?
N1 C8 H8 119.0 . . ?
C7 C8 H8 119.0 . . ?
C14 C15 H15 118.9 . . ?
C10 C15 H15 118.9 . . ?
C10 C15 C14 122.14(19) . . ?
C5 C4 H4 119.1 . . ?
C3 C4 C5 121.7(2) . . ?
C3 C4 H4 119.1 . . ?
C15 C14 H14 120.4 . . ?
C15 C14 C13 119.2(2) . . ?
C13 C14 H14 120.4 . . ?
O2 C13 C14 124.2(2) . . ?
O2 C13 C12 116.67(19) . . ?
C12 C13 C14 119.1(2) . . ?
C15 C10 C11 117.6(2) . . ?
C15 C10 C9 120.9(2) . . ?
C11 C10 C9 121.4(2) . . ?
C2 C3 H3 119.6 . . ?
C4 C3 C2 120.77(19) . . ?
C4 C3 H3 119.6 . . ?
C13 C12 H12 119.7 . . ?
C11 C12 C13 120.7(2) . . ?
C11 C12 H12 119.7 . . ?
C10 C11 H11 119.4 . . ?
C12 C11 C10 121.3(2) . . ?
C12 C11 H11 119.4 . . ?
N1 C9 C10 109.66(17) . . ?
N1 C9 H9A 109.7 . . ?
N1 C9 H9B 109.7 . . ?
C10 C9 H9A 109.7 . . ?
C10 C9 H9B 109.7 . . ?
H9A C9 H9B 108.2 . . ?
C5 C1 H1A 109.5 . . ?
C5 C1 H1B 109.5 . . ?
C5 C1 H1C 109.5 . . ?
H1A C1 H1B 109.5 . . ?
H1A C1 H1C 109.5 . . ?
H1B C1 H1C 109.5 . . ?
O2 C16 H16A 109.5 . . ?
O2 C16 H16B 109.5 . . ?
O2 C16 H16C 109.5 . . ?
H16A C16 H16B 109.5 . . ?
H16A C16 H16C 109.5 . . ?
H16B C16 H16C 109.5 . . ?

loop_
_geom_bond_atom_site_label_1
_geom_bond_atom_site_label_2
_geom_bond_distance
_geom_bond_site_symmetry_2
_geom_bond_publ_flag
O1 H1 0.8200 . ?
O1 C2 1.349(2) . ?
O2 C13 1.369(3) . ?
O2 C16 1.427(3) . ?
N1 C8 1.270(3) . ?
N1 C9 1.469(3) . ?
C7 C6 1.397(3) . ?
C7 C2 1.406(3) . ?
C7 C8 1.459(3) . ?
C5 C6 1.385(3) . ?
C5 C4 1.399(3) . ?
C5 C1 1.508(3) . ?
C6 H6 0.9300 . ?
C2 C3 1.384(3) . ?
C8 H8 0.9300 . ?
C15 H15 0.9300 . ?
C15 C14 1.384(3) . ?
C15 C10 1.380(3) . ?
C4 H4 0.9300 . ?
C4 C3 1.373(3) . ?
C14 H14 0.9300 . ?
C14 C13 1.391(3) . ?
C13 C12 1.386(3) . ?
C10 C11 1.386(3) . ?
C10 C9 1.510(3) . ?
C3 H3 0.9300 . ?
C12 H12 0.9300 . ?
C12 C11 1.370(4) . ?
C11 H11 0.9300 . ?
C9 H9A 0.9700 . ?
C9 H9B 0.9700 . ?
C1 H1A 0.9600 . ?
C1 H1B 0.9600 . ?
C1 H1C 0.9600 . ?
C16 H16A 0.9600 . ?
C16 H16B 0.9600 . ?
C16 H16C 0.9600 . ?

loop_
_geom_hbond_atom_site_label_D
_geom_hbond_atom_site_label_H
_geom_hbond_atom_site_label_A
_geom_hbond_distance_DH
_geom_hbond_distance_HA
_geom_hbond_distance_DA
_geom_hbond_angle_DHA
_geom_hbond_site_symmetry_A
_geom_hbond_publ_flag
O1 H1 N1 0.82 1.86 2.590(2) 147.6 . yes
C4 H4 O2 0.93 2.69 3.515(3) 148.2 1_545 yes
C14 H14 O1 0.93 2.54 3.466(3) 178.3 3 yes

loop_
_geom_torsion_atom_site_label_1
_geom_torsion_atom_site_label_2
_geom_torsion_atom_site_label_3
_geom_torsion_atom_site_label_4
_geom_torsion
_geom_torsion_site_symmetry_1
_geom_torsion_site_symmetry_2
_geom_torsion_site_symmetry_3
_geom_torsion_site_symmetry_4
_geom_torsion_publ_flag
O1 C2 C3 C4 -178.93(19) . . . . ?
O2 C13 C12 C11 179.66(19) . . . . ?
C7 C2 C3 C4 1.4(3) . . . . ?
C5 C4 C3 C2 0.0(3) . . . . ?
C6 C7 C2 O1 178.05(18) . . . . ?
C6 C7 C2 C3 -2.3(3) . . . . ?
C6 C7 C8 N1 178.97(18) . . . . ?
C6 C5 C4 C3 -0.4(3) . . . . ?
C2 C7 C6 C5 1.9(3) . . . . ?
C2 C7 C8 N1 -0.9(3) . . . . ?
C8 N1 C9 C10 -121.2(2) . . . . ?
C8 C7 C6 C5 -177.95(17) . . . . ?
C8 C7 C2 O1 -2.1(3) . . . . ?
C8 C7 C2 C3 177.59(17) . . . . ?
C15 C14 C13 O2 -179.52(18) . . . . ?
C15 C14 C13 C12 0.6(3) . . . . ?
C15 C10 C11 C12 -0.1(3) . . . . ?
C15 C10 C9 N1 -85.0(3) . . . . ?
C4 C5 C6 C7 -0.6(3) . . . . ?
C14 C15 C10 C11 0.3(3) . . . . ?
C14 C15 C10 C9 177.04(18) . . . . ?
C14 C13 C12 C11 -0.4(3) . . . . ?
C13 C12 C11 C10 0.2(4) . . . . ?
C10 C15 C14 C13 -0.5(3) . . . . ?
C11 C10 C9 N1 91.6(3) . . . . ?
C9 N1 C8 C7 178.13(18) . . . . ?
C9 C10 C11 C12 -176.9(2) . . . . ?
C1 C5 C6 C7 179.81(18) . . . . ?
C1 C5 C4 C3 179.22(19) . . . . ?
C16 O2 C13 C14 -3.0(3) . . . . ?
C16 O2 C13 C12 176.93(19) . . . . ?

loop_
_twin_individual_id
_twin_individual_mass_fraction_refined
1 1.81022
2 -0.81022
